data_2013507
loop_
_publ_author_name
'Bowes, Katharine F.'
'Ferguson, George'
'Lough, Alan J.'
'Glidewell, Christopher'

_publ_section_title
;
 4,4'-Trimethylenedipyridinium bis[carboxymethylphosphonate(1--)]: a
 three-dimensional framework structure built from
 O---H&#x00B7;&#x00B7;&#x00B7;O, N---H&#x00B7;&#x00B7;&#x00B7;O and
 C---H&#x00B7;&#x00B7;&#x00B7;O hydrogen bonds
;
_journal_issue 8
_journal_name_full 'Acta Crystallographica Section C'
_journal_page_first o464
_journal_page_last o466
_journal_paper_doi 10.1107/S0108270103011818
_journal_volume 59
_journal_year 2003
_chemical_formula_iupac 'C13 H16 N2 2+, 2C2 H4 O5 P 1-'
_chemical_formula_moiety 'C13 H16 N2 2+, 2C2 H4 O5 P 1-'
_chemical_formula_sum 'C17 H24 N2 O10 P2'
_chemical_formula_weight 478.32
_chemical_name_systematic
;
4,4'-Trimethylenedipyridinium bis[carboxymethylphosphonate(1-)]
;
_space_group_IT_number 43
_symmetry_cell_setting orthorhombic
_symmetry_space_group_name_Hall 'F 2 -2d'
_symmetry_space_group_name_H-M 'F d d 2'
_atom_sites_solution_hydrogens geom
_atom_sites_solution_primary direct
_atom_sites_solution_secondary difmap
_cell_angle_alpha 90.00
_cell_angle_beta 90.00
_cell_angle_gamma 90.00
_cell_formula_units_Z 8
_cell_length_a 27.366(2)
_cell_length_b 32.347(2)
_cell_length_c 4.8818(3)
_cell_measurement_reflns_used 2418
_cell_measurement_temperature 150.0(10)
_cell_measurement_theta_max 27.47
_cell_measurement_theta_min 2.93
_cell_volume 4321.4(5)
_computing_cell_refinement 'DENZO--SMN (Otwinowski & Minor, 1997)'
_computing_data_collection 'KappaCCD Server Software (Nonius, 1997)'
_computing_data_reduction DENZO--SMN
_computing_molecular_graphics 'PLATON (Spek, 2003)'
_computing_publication_material 'SHELXL97 and PRPKAPPA (Ferguson, 1999)'
_computing_structure_refinement 'SHELXL97 (Sheldrick, 1997)'
_computing_structure_solution 'SHELXS97 (Sheldrick, 1997)'
_diffrn_ambient_temperature 150.0(10)
_diffrn_measured_fraction_theta_full 0.995
_diffrn_measured_fraction_theta_max 0.995
_diffrn_measurement_device_type 'Nonius KappaCCD'
_diffrn_measurement_method '\f scans, and \w scans with \k offsets'
_diffrn_radiation_monochromator graphite
_diffrn_radiation_source 'fine-focus sealed X-ray tube'
_diffrn_radiation_type 'Mo K\a'
_diffrn_radiation_wavelength 0.71073
_diffrn_reflns_av_R_equivalents 0.084
_diffrn_reflns_av_sigmaI/netI 0.0724
_diffrn_reflns_limit_h_max 34
_diffrn_reflns_limit_h_min -35
_diffrn_reflns_limit_k_max 42
_diffrn_reflns_limit_k_min -37
_diffrn_reflns_limit_l_max 6
_diffrn_reflns_limit_l_min -6
_diffrn_reflns_number 7640
_diffrn_reflns_theta_full 27.47
_diffrn_reflns_theta_max 27.47
_diffrn_reflns_theta_min 2.93
_diffrn_standards_decay_% negligible
_exptl_absorpt_coefficient_mu 0.258
_exptl_absorpt_correction_T_max 0.990
_exptl_absorpt_correction_T_min 0.886
_exptl_absorpt_correction_type multi-scan
_exptl_absorpt_process_details '(DENZO--SMN; Otwinowski & Minor, 1997)'
_exptl_crystal_colour colourless
_exptl_crystal_density_diffrn 1.470
_exptl_crystal_density_method 'not measured'
_exptl_crystal_description needle
_exptl_crystal_F_000 2000
_exptl_crystal_size_max 0.16
_exptl_crystal_size_mid 0.06
_exptl_crystal_size_min 0.06
_refine_diff_density_max 0.296
_refine_diff_density_min -0.241
_refine_ls_abs_structure_details 'Flack (1983), 1029 Friedel pairs'
_refine_ls_abs_structure_Flack 0.06(13)
_refine_ls_extinction_coef 0.00136(19)
_refine_ls_extinction_expression Fc^*^=kFc[1+0.001xFc^2^\l^3^/sin(2\q)]^-1/4^
_refine_ls_extinction_method SHELXL97
_refine_ls_goodness_of_fit_ref 1.049
_refine_ls_hydrogen_treatment constr
_refine_ls_matrix_type full
_refine_ls_number_parameters 144
_refine_ls_number_reflns 2418
_refine_ls_number_restraints 1
_refine_ls_restrained_S_all 1.048
_refine_ls_R_factor_all 0.0715
_refine_ls_R_factor_gt 0.0441
_refine_ls_shift/su_max 0.000
_refine_ls_shift/su_mean 0.000
_refine_ls_structure_factor_coef Fsqd
_refine_ls_weighting_details 'w=1/[\s^2^(Fo^2^)+(0.0427P)^2^+0.6064P] where P=(Fo^2^+2Fc^2^)/3'
_refine_ls_weighting_scheme calc
_refine_ls_wR_factor_gt 0.0905
_refine_ls_wR_factor_ref 0.1027
_reflns_number_gt 1864
_reflns_number_total 2418
_reflns_threshold_expression I>2\s(I)
_cod_data_source_file sk1644.cif
_cod_data_source_block I
_cod_depositor_comments
;
The following automatic conversions were performed:

'_exptl_absorpt_correction_type' value 'Multi-scan' changed to
'multi-scan' according to
/home/saulius/struct/CIF-dictionaries/cif_core.dic dictionary named
'cif_core.dic' version 2.4.1 from 2010-06-29.

Automatic conversion script
Id: cif_fix_values 1715 2011-07-08 13:25:40Z adriana 
;
_cod_database_code 2013507
_cod_database_fobs_code 2013507

loop_
_symmetry_equiv_pos_as_xyz
'x, y, z'
'-x, -y, z'
'x+1/4, -y+1/4, z+1/4'
'-x+1/4, y+1/4, z+1/4'
'x, y+1/2, z+1/2'
'-x, -y+1/2, z+1/2'
'x+1/4, -y+3/4, z+3/4'
'-x+1/4, y+3/4, z+3/4'
'x+1/2, y, z+1/2'
'-x+1/2, -y, z+1/2'
'x+3/4, -y+1/4, z+3/4'
'-x+3/4, y+1/4, z+3/4'
'x+1/2, y+1/2, z'
'-x+1/2, -y+1/2, z'
'x+3/4, -y+3/4, z+1/4'
'-x+3/4, y+3/4, z+1/4'

loop_
_atom_site_label
_atom_site_fract_x
_atom_site_fract_y
_atom_site_fract_z
_atom_site_U_iso_or_equiv
_atom_site_adp_type
_atom_site_calc_flag
_atom_site_refinement_flags
_atom_site_occupancy
_atom_site_disorder_assembly
_atom_site_disorder_group
_atom_site_type_symbol
P1 0.39420(3) 0.27700(2) 0.87865(14) 0.0252(2) Uani d . 1 . . P
O1 0.49101(8) 0.21961(7) 0.7812(5) 0.0347(5) Uani d . 1 . . O
O2 0.43769(8) 0.18466(7) 0.5217(5) 0.0380(6) Uani d . 1 . . O
O3 0.35287(7) 0.28358(7) 1.0967(4) 0.0308(5) Uani d . 1 . . O
O4 0.37252(7) 0.28622(7) 0.6044(4) 0.0328(5) Uani d . 1 . . O
O5 0.43899(7) 0.30201(6) 0.9515(4) 0.0293(5) Uani d . 1 . . O
C1 0.44687(11) 0.20679(9) 0.7158(6) 0.0285(7) Uani d . 1 . . C
C2 0.40885(11) 0.22249(9) 0.9112(7) 0.0289(7) Uani d . 1 . . C
N1 0.46225(10) 0.35877(7) 0.5904(6) 0.0348(6) Uani d . 1 . . N
C12 0.50721(11) 0.37515(9) 0.5786(7) 0.0326(7) Uani d . 1 . . C
C13 0.51670(11) 0.40816(9) 0.4078(6) 0.0301(7) Uani d . 1 . . C
C14 0.47936(10) 0.42485(9) 0.2468(6) 0.0261(7) Uani d . 1 . . C
C15 0.43317(11) 0.40659(9) 0.2642(7) 0.0318(7) Uani d . 1 . . C
C16 0.42598(11) 0.37327(10) 0.4362(6) 0.0368(8) Uani d . 1 . . C
C17 0.48856(11) 0.46211(8) 0.0728(6) 0.0278(7) Uani d . 1 . . C
C18 0.5000 0.5000 0.2493(9) 0.0280(9) Uani d S 1 . . C
H1 0.5112 0.2108 0.6655 0.052 Uiso calc R 1 . . H
H3 0.3646 0.2807 1.2546 0.046 Uiso calc R 1 . . H
H2A 0.4203 0.2173 1.1005 0.035 Uiso calc R 1 . . H
H2B 0.3785 0.2063 0.8839 0.035 Uiso calc R 1 . . H
H1A 0.4566 0.3380 0.7024 0.042 Uiso calc R 1 . . H
H12 0.5326 0.3640 0.6884 0.039 Uiso calc R 1 . . H
H13 0.5487 0.4196 0.3996 0.036 Uiso calc R 1 . . H
H15 0.4068 0.4171 0.1581 0.038 Uiso calc R 1 . . H
H16 0.3947 0.3605 0.4447 0.044 Uiso calc R 1 . . H
H17A 0.4594 0.4678 -0.0411 0.033 Uiso calc R 1 . . H
H17B 0.5164 0.4566 -0.0516 0.033 Uiso calc R 1 . . H
H18A 0.4716 0.5061 0.3686 0.034 Uiso calc PR 0.50 . . H
H18B 0.5284 0.4939 0.3686 0.034 Uiso calc PR 0.50 . . H

loop_
_atom_site_aniso_label
_atom_site_aniso_U_11
_atom_site_aniso_U_22
_atom_site_aniso_U_33
_atom_site_aniso_U_12
_atom_site_aniso_U_13
_atom_site_aniso_U_23
P1 0.0222(4) 0.0300(4) 0.0234(4) 0.0018(3) 0.0007(3) 0.0006(3)
O1 0.0281(12) 0.0411(13) 0.0350(13) 0.0010(10) 0.0050(10) -0.0066(10)
O2 0.0375(13) 0.0375(12) 0.0389(13) 0.0023(10) 0.0009(11) -0.0095(11)
O3 0.0250(10) 0.0444(12) 0.0229(11) 0.0042(10) -0.0005(9) -0.0015(10)
O4 0.0300(11) 0.0446(12) 0.0237(11) 0.0066(9) -0.0014(10) 0.0031(10)
O5 0.0239(10) 0.0276(11) 0.0365(13) -0.0014(9) -0.0023(9) 0.0016(9)
C1 0.0283(16) 0.0267(15) 0.0306(17) 0.0012(13) -0.0009(13) 0.0041(13)
C2 0.0320(15) 0.0254(14) 0.0293(17) -0.0035(13) 0.0080(14) 0.0012(12)
N1 0.0449(16) 0.0236(13) 0.0360(15) -0.0021(12) 0.0051(14) 0.0022(12)
C12 0.0358(17) 0.0260(15) 0.0361(18) 0.0028(13) -0.0002(14) -0.0025(14)
C13 0.0285(14) 0.0256(15) 0.0363(18) -0.0011(12) -0.0008(15) 0.0005(13)
C14 0.0312(16) 0.0191(15) 0.0281(16) 0.0012(12) 0.0001(13) -0.0036(12)
C15 0.0280(15) 0.0306(16) 0.0369(17) -0.0013(14) -0.0014(14) -0.0014(14)
C16 0.0320(18) 0.0321(17) 0.046(2) -0.0069(14) 0.0079(16) -0.0017(14)
C17 0.0268(16) 0.0228(15) 0.0338(18) -0.0043(12) -0.0017(13) 0.0022(12)
C18 0.031(2) 0.022(2) 0.031(2) 0.0005(18) 0.000 0.000

loop_
_atom_type_symbol
_atom_type_description
_atom_type_scat_dispersion_real
_atom_type_scat_dispersion_imag
_atom_type_scat_source
C C 0.0033 0.0016 'International Tables Vol C Tables 4.2.6.8 and 6.1.1.4'
H H 0.0000 0.0000 'International Tables Vol C Tables 4.2.6.8 and 6.1.1.4'
N N 0.0061 0.0033 'International Tables Vol C Tables 4.2.6.8 and 6.1.1.4'
O O 0.0106 0.0060 'International Tables Vol C Tables 4.2.6.8 and 6.1.1.4'
P P 0.1023 0.0942 'International Tables Vol C Tables 4.2.6.8 and 6.1.1.4'

loop_
_geom_angle_atom_site_label_1
_geom_angle_atom_site_label_2
_geom_angle_atom_site_label_3
_geom_angle_site_symmetry_1
_geom_angle
_geom_angle_publ_flag
O4 P1 O5 . 115.20(12) no
O4 P1 O3 . 107.15(12) no
O5 P1 O3 . 110.65(11) no
O4 P1 C2 . 111.10(14) no
O5 P1 C2 . 108.68(13) no
O3 P1 C2 . 103.41(13) no
C1 O1 H1 . 109.5 no
P1 O3 H3 . 109.5 no
O2 C1 O1 . 124.4(3) no
O2 C1 C2 . 123.6(3) no
O1 C1 C2 . 112.1(3) no
C1 C2 P1 . 115.3(2) no
C1 C2 H2A . 108.5 no
P1 C2 H2A . 108.5 no
C1 C2 H2B . 108.5 no
P1 C2 H2B . 108.5 no
H2A C2 H2B . 107.5 no
C16 N1 C12 . 121.4(3) no
C16 N1 H1A . 119.3 no
C12 N1 H1A . 119.3 no
N1 C12 C13 . 120.3(3) no
N1 C12 H12 . 119.9 no
C13 C12 H12 . 119.8 no
C12 C13 C14 . 120.1(3) no
C12 C13 H13 . 120.0 no
C14 C13 H13 . 120.0 no
C13 C14 C15 . 117.6(3) no
C13 C14 C17 . 120.5(3) no
C15 C14 C17 . 121.8(3) no
C16 C15 C14 . 119.7(3) no
C16 C15 H15 . 120.1 no
C14 C15 H15 . 120.1 no
N1 C16 C15 . 120.8(3) no
N1 C16 H16 . 119.6 no
C15 C16 H16 . 119.6 no
C14 C17 C18 . 111.1(2) no
C14 C17 H17A . 109.4 no
C18 C17 H17A . 109.4 no
C14 C17 H17B . 109.4 no
C18 C17 H17B . 109.4 no
H17A C17 H17B . 108.0 no
C17 C18 C17 2_665 111.5(3) no
C17 C18 H18A 2_665 109.3 no
C17 C18 H18A . 109.3 no
C17 C18 H18B 2_665 109.3 no
C17 C18 H18B . 109.3 no
H18A C18 H18B . 108.0 no

loop_
_geom_bond_atom_site_label_1
_geom_bond_atom_site_label_2
_geom_bond_site_symmetry_2
_geom_bond_distance
_geom_bond_publ_flag
P1 O3 . 1.568(2) y
P1 O4 . 1.495(2) y
P1 O5 . 1.511(2) y
P1 C2 . 1.815(3) no
C1 O1 . 1.317(4) y
O1 H1 . 0.84 no
C1 O2 . 1.214(4) y
O3 H3 . 0.84 no
C1 C2 . 1.500(4) no
C2 H2A . 0.99 no
C2 H2B . 0.99 no
N1 C16 . 1.331(4) no
N1 C12 . 1.341(4) no
N1 H1A . 0.88 no
C12 C13 . 1.379(4) no
C12 H12 . 0.95 no
C13 C14 . 1.398(4) no
C13 H13 . 0.95 no
C14 C15 . 1.398(4) no
C14 C17 . 1.496(4) no
C15 C16 . 1.380(4) no
C15 H15 . 0.95 no
C16 H16 . 0.95 no
C17 C18 . 1.531(4) no
C17 H17A . 0.99 no
C17 H17B . 0.99 no
C18 C17 2_665 1.531(4) no
C18 H18A . 0.99 no
C18 H18B . 0.99 no

loop_
_geom_hbond_atom_site_label_D
_geom_hbond_atom_site_label_H
_geom_hbond_atom_site_label_A
_geom_hbond_site_symmetry_A
_geom_hbond_distance_DH
_geom_hbond_distance_HA
_geom_hbond_distance_DA
_geom_hbond_angle_DHA
_geom_hbond_publ_flag
O1 H1 O5 6_654 0.84 1.77 2.598(3) 170 y
O3 H3 O4 1_556 0.84 1.73 2.537(3) 160 y
N1 H1A O5 . 0.88 1.75 2.624(3) 171 y
C13 H13 O4 7_554 0.95 2.48 3.419(4) 167 y

loop_
_geom_torsion_atom_site_label_1
_geom_torsion_atom_site_label_2
_geom_torsion_atom_site_label_3
_geom_torsion_atom_site_label_4
_geom_torsion_site_symmetry_4
_geom_torsion
_geom_torsion_publ_flag
C13 C14 C17 C18 . -65.0(3) y
C14 C17 C18 C17 2_665 177.8(2) y
